data_4032972
loop_
_publ_author_name
'Liu, Li'
'Bai, Shu-Hua'
'Li, Yang'
'Wang, Li-Xun'
'Hu, Yang'
'Sung, Hui-Ling'
'Li, Jian'

_publ_section_title
;
 Synthesis of 2,3-Diarylisoindolin-1-one by Copper-Catalyzed Cascade
 Annulation of 2-Formylbenzonitriles, Arenes, and Diaryliodonium Salts.
;
_journal_issue 20
_journal_name_full 'The Journal of organic chemistry'
_journal_page_first 11084
_journal_page_last 11090
_journal_paper_doi 10.1021/acs.joc.7b02035
_journal_volume 82
_journal_year 2017
_chemical_formula_sum 'C25 H18 Br N O'
_chemical_formula_weight 428.31
_chemical_name_systematic
;
 ?
;
_space_group_crystal_system triclinic
_space_group_IT_number 2
_space_group_name_Hall '-P 1'
_space_group_name_H-M_alt 'P -1'
_symmetry_space_group_name_Hall '-P 1'
_symmetry_space_group_name_H-M 'P -1'
_atom_sites_solution_hydrogens geom
_audit_creation_method SHELXL-2014
_cell_angle_alpha 90.781(4)
_cell_angle_beta 107.441(4)
_cell_angle_gamma 101.410(4)
_cell_formula_units_Z 2
_cell_length_a 8.8342(15)
_cell_length_b 10.3235(18)
_cell_length_c 11.2424(19)
_cell_measurement_reflns_used 3807
_cell_measurement_temperature 296(2)
_cell_measurement_theta_max 0.973
_cell_measurement_theta_min 0.962
_cell_volume 955.9(3)
_computing_structure_refinement 'SHELXL-2014 (Sheldrick, 2014)'
_diffrn_ambient_temperature 296(2)
_diffrn_measured_fraction_theta_full 0.986
_diffrn_measured_fraction_theta_max 0.987
_diffrn_measurement_device_type 'Bruker APEX-II CCD'
_diffrn_radiation_type MoK\a
_diffrn_radiation_wavelength 0.71073
_diffrn_reflns_av_R_equivalents 0.0201
_diffrn_reflns_av_unetI/netI 0.0350
_diffrn_reflns_Laue_measured_fraction_full 0.986
_diffrn_reflns_Laue_measured_fraction_max 0.987
_diffrn_reflns_limit_h_max 9
_diffrn_reflns_limit_h_min -10
_diffrn_reflns_limit_k_max 12
_diffrn_reflns_limit_k_min -12
_diffrn_reflns_limit_l_max 13
_diffrn_reflns_limit_l_min -13
_diffrn_reflns_number 5622
_diffrn_reflns_point_group_measured_fraction_full 0.986
_diffrn_reflns_point_group_measured_fraction_max 0.987
_diffrn_reflns_theta_full 25.242
_diffrn_reflns_theta_max 25.500
_diffrn_reflns_theta_min 1.905
_exptl_absorpt_coefficient_mu 2.166
_exptl_absorpt_correction_T_max 26.9
_exptl_absorpt_correction_T_min 2.59
_exptl_absorpt_correction_type multi-scan
_exptl_absorpt_process_details sadabs
_exptl_crystal_colour colorless
_exptl_crystal_density_diffrn 1.488
_exptl_crystal_description block
_exptl_crystal_F_000 436
_exptl_crystal_size_max 0.250
_exptl_crystal_size_mid 0.230
_exptl_crystal_size_min 0.200
_refine_diff_density_max 0.661
_refine_diff_density_min -0.501
_refine_diff_density_rms 0.122
_refine_ls_extinction_method none
_refine_ls_goodness_of_fit_ref 1.013
_refine_ls_hydrogen_treatment constr
_refine_ls_matrix_type full
_refine_ls_number_parameters 254
_refine_ls_number_reflns 3518
_refine_ls_number_restraints 0
_refine_ls_restrained_S_all 1.013
_refine_ls_R_factor_all 0.0577
_refine_ls_R_factor_gt 0.0435
_refine_ls_shift/su_max 0.001
_refine_ls_shift/su_mean 0.000
_refine_ls_structure_factor_coef Fsqd
_refine_ls_weighting_details 'w=1/[\s^2^(Fo^2^)+(0.1204P)^2^+0.8000P] where P=(Fo^2^+2Fc^2^)/3'
_refine_ls_weighting_scheme calc
_refine_ls_wR_factor_gt 0.1290
_refine_ls_wR_factor_ref 0.1723
_reflns_Friedel_coverage 0.000
_reflns_number_gt 2912
_reflns_number_total 3518
_reflns_threshold_expression 'I > 2\s(I)'
_cod_data_source_file jo7b02035_si_002.cif
_cod_data_source_block 170301B_4ao
_cod_depositor_comments 'Adding full bibliography for 4032968--4032972.cif.'
_cod_database_code 4032972
_shelx_space_group_comment
;
The symmetry employed for this shelxl refinement is uniquely defined
by the following loop, which should always be used as a source of
symmetry information in preference to the above space-group names.
They are only intended as comments.
;
_shelx_estimated_absorpt_t_min 0.614
_shelx_estimated_absorpt_t_max 0.671
_shelxl_version_number 2014-3

loop_
_space_group_symop_operation_xyz
'x, y, z'
'-x, -y, -z'

loop_
_atom_site_label
_atom_site_type_symbol
_atom_site_fract_x
_atom_site_fract_y
_atom_site_fract_z
_atom_site_U_iso_or_equiv
_atom_site_adp_type
_atom_site_occupancy
_atom_site_site_symmetry_order
_atom_site_calc_flag
_atom_site_refinement_flags_posn
_atom_site_refinement_flags_adp
Br1 Br 1.53737(5) 0.66084(4) 0.66476(5) 0.0568(2) Uani 1 1 d . .
O1 O 0.9229(5) 0.1096(4) 0.5993(3) 0.0667(10) Uani 1 1 d . .
N1 N 0.9405(4) 0.2238(3) 0.4265(3) 0.0331(7) Uani 1 1 d . .
C23 C 0.7951(6) 0.4199(5) -0.1322(4) 0.0578(13) Uani 1 1 d . .
H1 H 0.7696 0.4662 -0.2034 0.069 Uiso 1 1 calc R U
C24 C 0.9107(6) 0.3469(5) -0.1149(4) 0.0501(11) Uani 1 1 d . .
H12 H 0.9609 0.3407 -0.1760 0.060 Uiso 1 1 calc R U
C17 C 0.9563(5) 0.2795(4) -0.0037(3) 0.0382(9) Uani 1 1 d . .
C16 C 0.8750(4) 0.2865(4) 0.0862(3) 0.0350(8) Uani 1 1 d . .
C15 C 0.9219(4) 0.2208(3) 0.1990(3) 0.0315(7) Uani 1 1 d . .
C7 C 0.8361(4) 0.2255(4) 0.2962(3) 0.0330(8) Uani 1 1 d . .
H13 H 0.7909 0.3055 0.2890 0.040 Uiso 1 1 calc R U
C9 C 1.0795(4) 0.3248(4) 0.4817(3) 0.0322(8) Uani 1 1 d . .
C14 C 1.1063(5) 0.4403(4) 0.4228(4) 0.0384(8) Uani 1 1 d . .
H17 H 1.0336 0.4501 0.3460 0.046 Uiso 1 1 calc R U
C13 C 1.2410(5) 0.5419(4) 0.4776(4) 0.0395(9) Uani 1 1 d . .
H18 H 1.2561 0.6208 0.4395 0.047 Uiso 1 1 calc R U
C12 C 1.3514(5) 0.5240(4) 0.5889(4) 0.0378(8) Uani 1 1 d . .
C8 C 0.8699(5) 0.1274(4) 0.4903(4) 0.0407(9) Uani 1 1 d . .
C1 C 0.7201(5) 0.0519(4) 0.3977(4) 0.0382(8) Uani 1 1 d . .
C2 C 0.6100(6) -0.0573(5) 0.4144(5) 0.0541(11) Uani 1 1 d . .
H2 H 0.6233 -0.0921 0.4919 0.065 Uiso 1 1 calc R U
C3 C 0.4804(6) -0.1121(5) 0.3117(5) 0.0614(13) Uani 1 1 d . .
H3 H 0.4061 -0.1867 0.3190 0.074 Uiso 1 1 calc R U
C4 C 0.4597(6) -0.0576(5) 0.1982(5) 0.0578(12) Uani 1 1 d . .
H4 H 0.3699 -0.0952 0.1307 0.069 Uiso 1 1 calc R U
C5 C 0.5693(5) 0.0518(4) 0.1821(4) 0.0452(9) Uani 1 1 d . .
H14 H 0.5546 0.0879 0.1051 0.054 Uiso 1 1 calc R U
C6 C 0.7007(4) 0.1053(4) 0.2840(3) 0.0330(8) Uani 1 1 d . .
C18 C 1.0807(5) 0.2031(4) 0.0160(4) 0.0419(9) Uani 1 1 d . .
C25 C 1.1698(7) 0.1945(6) -0.0801(5) 0.0679(14) Uani 1 1 d . .
H7 H 1.2444 0.1368 -0.0535 0.102 Uiso 1 1 calc R U
H5 H 1.2284 0.2813 -0.0874 0.102 Uiso 1 1 calc R U
H6 H 1.0926 0.1602 -0.1597 0.102 Uiso 1 1 calc R U
C19 C 1.1185(5) 0.1412(4) 0.1235(4) 0.0444(9) Uani 1 1 d . .
H8 H 1.1985 0.0916 0.1370 0.053 Uiso 1 1 calc R U
C20 C 1.0415(5) 0.1492(4) 0.2149(4) 0.0383(8) Uani 1 1 d . .
H9 H 1.0716 0.1055 0.2873 0.046 Uiso 1 1 calc R U
C22 C 0.7145(6) 0.4259(5) -0.0444(4) 0.0507(11) Uani 1 1 d . .
H11 H 0.6342 0.4751 -0.0579 0.061 Uiso 1 1 calc R U
C21 C 0.7517(5) 0.3604(4) 0.0618(4) 0.0410(9) Uani 1 1 d . .
H10 H 0.6950 0.3644 0.1189 0.049 Uiso 1 1 calc R U
C10 C 1.1929(5) 0.3093(4) 0.5939(4) 0.0436(9) Uani 1 1 d . .
H15 H 1.1777 0.2315 0.6334 0.052 Uiso 1 1 calc R U
C11 C 1.3282(5) 0.4089(5) 0.6470(4) 0.0493(10) Uani 1 1 d . .
H16 H 1.4035 0.3979 0.7221 0.059 Uiso 1 1 calc R U

loop_
_atom_site_aniso_label
_atom_site_aniso_U_11
_atom_site_aniso_U_22
_atom_site_aniso_U_33
_atom_site_aniso_U_23
_atom_site_aniso_U_13
_atom_site_aniso_U_12
Br1 0.0385(3) 0.0499(3) 0.0721(4) -0.0177(2) 0.0113(2) -0.0027(2)
O1 0.071(2) 0.078(2) 0.0353(16) 0.0238(16) 0.0075(15) -0.0090(18)
N1 0.0358(16) 0.0348(16) 0.0248(14) 0.0052(12) 0.0075(12) 0.0011(13)
C23 0.059(3) 0.064(3) 0.035(2) 0.016(2) 0.002(2) -0.004(2)
C24 0.055(3) 0.054(3) 0.031(2) 0.0039(18) 0.0108(18) -0.008(2)
C17 0.038(2) 0.039(2) 0.0276(17) -0.0028(15) 0.0072(15) -0.0084(16)
C16 0.0313(18) 0.0349(19) 0.0285(17) -0.0005(14) 0.0012(14) -0.0043(15)
C15 0.0334(18) 0.0287(18) 0.0287(17) 0.0007(13) 0.0072(14) 0.0017(14)
C7 0.0309(18) 0.0372(19) 0.0256(17) 0.0053(14) 0.0035(14) 0.0030(15)
C9 0.0345(19) 0.0340(19) 0.0275(17) -0.0024(14) 0.0100(14) 0.0058(15)
C14 0.039(2) 0.042(2) 0.0305(18) 0.0087(16) 0.0083(15) 0.0027(16)
C13 0.047(2) 0.034(2) 0.040(2) -0.0017(16) 0.0197(17) 0.0040(17)
C12 0.036(2) 0.0352(19) 0.040(2) -0.0156(16) 0.0120(16) 0.0041(15)
C8 0.044(2) 0.041(2) 0.036(2) 0.0110(17) 0.0138(17) 0.0048(17)
C1 0.040(2) 0.0346(19) 0.041(2) 0.0016(16) 0.0163(17) 0.0040(16)
C2 0.055(3) 0.048(3) 0.060(3) 0.009(2) 0.026(2) 0.000(2)
C3 0.056(3) 0.046(3) 0.078(3) -0.004(2) 0.027(3) -0.009(2)
C4 0.039(2) 0.060(3) 0.061(3) -0.010(2) 0.007(2) -0.006(2)
C5 0.034(2) 0.050(2) 0.045(2) -0.0046(18) 0.0067(17) 0.0035(17)
C6 0.0310(18) 0.0306(18) 0.0389(19) -0.0033(15) 0.0128(15) 0.0073(14)
C18 0.038(2) 0.045(2) 0.036(2) -0.0106(16) 0.0118(16) -0.0043(17)
C25 0.068(3) 0.083(4) 0.059(3) -0.011(3) 0.035(3) 0.005(3)
C19 0.039(2) 0.048(2) 0.047(2) -0.0083(18) 0.0138(18) 0.0112(18)
C20 0.040(2) 0.038(2) 0.0352(19) 0.0020(15) 0.0083(15) 0.0081(16)
C22 0.055(3) 0.048(2) 0.041(2) 0.0109(19) 0.0023(19) 0.010(2)
C21 0.039(2) 0.047(2) 0.0322(19) -0.0004(16) 0.0053(16) 0.0071(17)
C10 0.047(2) 0.039(2) 0.040(2) 0.0073(17) 0.0066(17) 0.0075(18)
C11 0.044(2) 0.057(3) 0.037(2) -0.0018(19) 0.0002(17) 0.007(2)

loop_
_atom_type_symbol
_atom_type_description
_atom_type_scat_dispersion_real
_atom_type_scat_dispersion_imag
_atom_type_scat_source
C C 0.0033 0.0016 'International Tables Vol C Tables 4.2.6.8 and 6.1.1.4'
H H 0.0000 0.0000 'International Tables Vol C Tables 4.2.6.8 and 6.1.1.4'
N N 0.0061 0.0033 'International Tables Vol C Tables 4.2.6.8 and 6.1.1.4'
O O 0.0106 0.0060 'International Tables Vol C Tables 4.2.6.8 and 6.1.1.4'
Br Br -0.2901 2.4595 'International Tables Vol C Tables 4.2.6.8 and 6.1.1.4'

loop_
_geom_angle_atom_site_label_1
_geom_angle_atom_site_label_2
_geom_angle_atom_site_label_3
_geom_angle
C8 N1 C9 125.3(3)
C8 N1 C7 111.9(3)
C9 N1 C7 121.9(3)
C24 C23 C22 120.4(4)
C24 C23 H1 119.8
C22 C23 H1 119.8
C23 C24 C17 120.6(4)
C23 C24 H12 119.7
C17 C24 H12 119.7
C16 C17 C24 118.9(4)
C16 C17 C18 120.2(3)
C24 C17 C18 120.9(4)
C17 C16 C21 118.2(3)
C17 C16 C15 119.2(4)
C21 C16 C15 122.6(4)
C20 C15 C16 119.0(3)
C20 C15 C7 120.6(3)
C16 C15 C7 120.4(3)
N1 C7 C15 114.3(3)
N1 C7 C6 102.1(3)
C15 C7 C6 113.2(3)
N1 C7 H13 109.0
C15 C7 H13 109.0
C6 C7 H13 109.0
C14 C9 C10 118.9(4)
C14 C9 N1 120.1(3)
C10 C9 N1 121.0(3)
C9 C14 C13 120.7(4)
C9 C14 H17 119.6
C13 C14 H17 119.6
C12 C13 C14 119.1(4)
C12 C13 H18 120.4
C14 C13 H18 120.4
C11 C12 C13 120.7(4)
C11 C12 Br1 119.4(3)
C13 C12 Br1 119.9(3)
O1 C8 N1 126.0(4)
O1 C8 C1 127.6(4)
N1 C8 C1 106.4(3)
C6 C1 C2 121.9(4)
C6 C1 C8 109.5(3)
C2 C1 C8 128.6(4)
C3 C2 C1 117.4(4)
C3 C2 H2 121.3
C1 C2 H2 121.3
C2 C3 C4 120.8(4)
C2 C3 H3 119.6
C4 C3 H3 119.6
C3 C4 C5 121.7(4)
C3 C4 H4 119.2
C5 C4 H4 119.2
C6 C5 C4 117.7(4)
C6 C5 H14 121.1
C4 C5 H14 121.1
C1 C6 C5 120.6(4)
C1 C6 C7 109.6(3)
C5 C6 C7 129.7(4)
C19 C18 C17 118.2(4)
C19 C18 C25 120.9(4)
C17 C18 C25 120.9(4)
C18 C25 H7 109.5
C18 C25 H5 109.5
H7 C25 H5 109.5
C18 C25 H6 109.5
H7 C25 H6 109.5
H5 C25 H6 109.5
C18 C19 C20 122.4(4)
C18 C19 H8 118.8
C20 C19 H8 118.8
C15 C20 C19 121.0(4)
C15 C20 H9 119.5
C19 C20 H9 119.5
C21 C22 C23 120.8(4)
C21 C22 H11 119.6
C23 C22 H11 119.6
C22 C21 C16 121.0(4)
C22 C21 H10 119.5
C16 C21 H10 119.5
C11 C10 C9 120.4(4)
C11 C10 H15 119.8
C9 C10 H15 119.8
C12 C11 C10 120.1(4)
C12 C11 H16 120.0
C10 C11 H16 120.0

loop_
_geom_bond_atom_site_label_1
_geom_bond_atom_site_label_2
_geom_bond_distance
Br1 C12 1.905(4)
O1 C8 1.205(5)
N1 C8 1.392(5)
N1 C9 1.414(5)
N1 C7 1.481(4)
C23 C24 1.356(7)
C23 C22 1.386(7)
C23 H1 0.9300
C24 C17 1.429(6)
C24 H12 0.9300
C17 C16 1.413(6)
C17 C18 1.442(6)
C16 C21 1.414(6)
C16 C15 1.435(5)
C15 C20 1.377(5)
C15 C7 1.510(5)
C7 C6 1.516(5)
C7 H13 0.9800
C9 C14 1.385(5)
C9 C10 1.390(5)
C14 C13 1.395(6)
C14 H17 0.9300
C13 C12 1.377(6)
C13 H18 0.9300
C12 C11 1.373(6)
C8 C1 1.478(6)
C1 C6 1.375(5)
C1 C2 1.391(6)
C2 C3 1.377(7)
C2 H2 0.9300
C3 C4 1.378(8)
C3 H3 0.9300
C4 C5 1.388(7)
C4 H4 0.9300
C5 C6 1.377(6)
C5 H14 0.9300
C18 C19 1.358(6)
C18 C25 1.525(6)
C25 H7 0.9600
C25 H5 0.9600
C25 H6 0.9600
C19 C20 1.402(6)
C19 H8 0.9300
C20 H9 0.9300
C22 C21 1.366(6)
C22 H11 0.9300
C21 H10 0.9300
C10 C11 1.382(6)
C10 H15 0.9300
C11 H16 0.9300

loop_
_geom_hbond_atom_site_label_D
_geom_hbond_atom_site_label_H
_geom_hbond_atom_site_label_A
_geom_hbond_distance_DH
_geom_hbond_distance_HA
_geom_hbond_distance_DA
_geom_hbond_angle_DHA
C10 H15 O1 0.93 2.27 2.844(6) 119.5
C10 H15 O1 0.93 2.27 2.844(6) 119.5
C10 H15 O1 0.93 2.27 2.844(6) 119.5
C10 H15 O1 0.93 2.27 2.844(6) 119.5
C10 H15 O1 0.93 2.27 2.844(6) 119.5
C10 H15 O1 0.93 2.27 2.844(6) 119.5
C10 H15 O1 0.93 2.27 2.844(6) 119.5
C10 H15 O1 0.93 2.27 2.844(6) 119.5
C10 H15 O1 0.93 2.27 2.844(6) 119.5
C10 H15 O1 0.93 2.27 2.844(6) 119.5

loop_
_geom_torsion_atom_site_label_1
_geom_torsion_atom_site_label_2
_geom_torsion_atom_site_label_3
_geom_torsion_atom_site_label_4
_geom_torsion
C22 C23 C24 C17 -2.6(7)
C23 C24 C17 C16 2.1(6)
C23 C24 C17 C18 -179.2(4)
C24 C17 C16 C21 0.0(5)
C18 C17 C16 C21 -178.8(3)
C24 C17 C16 C15 -179.0(3)
C18 C17 C16 C15 2.3(5)
C17 C16 C15 C20 -2.0(5)
C21 C16 C15 C20 179.1(4)
C17 C16 C15 C7 -179.4(3)
C21 C16 C15 C7 1.7(5)
C8 N1 C7 C15 -129.3(3)
C9 N1 C7 C15 61.1(5)
C8 N1 C7 C6 -6.6(4)
C9 N1 C7 C6 -176.2(3)
C20 C15 C7 N1 34.8(5)
C16 C15 C7 N1 -147.9(3)
C20 C15 C7 C6 -81.6(4)
C16 C15 C7 C6 95.7(4)
C8 N1 C9 C14 -156.9(4)
C7 N1 C9 C14 11.3(5)
C8 N1 C9 C10 24.5(6)
C7 N1 C9 C10 -167.3(4)
C10 C9 C14 C13 -2.8(6)
N1 C9 C14 C13 178.6(4)
C9 C14 C13 C12 2.7(6)
C14 C13 C12 C11 -1.3(6)
C14 C13 C12 Br1 179.5(3)
C9 N1 C8 O1 -5.9(7)
C7 N1 C8 O1 -175.1(5)
C9 N1 C8 C1 174.7(3)
C7 N1 C8 C1 5.5(4)
O1 C8 C1 C6 178.7(5)
N1 C8 C1 C6 -1.9(5)
O1 C8 C1 C2 -1.8(8)
N1 C8 C1 C2 177.6(4)
C6 C1 C2 C3 0.9(7)
C8 C1 C2 C3 -178.7(5)
C1 C2 C3 C4 -1.7(8)
C2 C3 C4 C5 1.4(8)
C3 C4 C5 C6 -0.2(7)
C2 C1 C6 C5 0.3(6)
C8 C1 C6 C5 179.9(4)
C2 C1 C6 C7 178.1(4)
C8 C1 C6 C7 -2.3(4)
C4 C5 C6 C1 -0.7(6)
C4 C5 C6 C7 -178.0(4)
N1 C7 C6 C1 5.2(4)
C15 C7 C6 C1 128.6(3)
N1 C7 C6 C5 -177.2(4)
C15 C7 C6 C5 -53.8(5)
C16 C17 C18 C19 -1.3(6)
C24 C17 C18 C19 -179.9(4)
C16 C17 C18 C25 -179.9(4)
C24 C17 C18 C25 1.4(6)
C17 C18 C19 C20 -0.1(6)
C25 C18 C19 C20 178.6(4)
C16 C15 C20 C19 0.8(6)
C7 C15 C20 C19 178.1(4)
C18 C19 C20 C15 0.3(6)
C24 C23 C22 C21 1.0(7)
C23 C22 C21 C16 1.1(7)
C17 C16 C21 C22 -1.5(6)
C15 C16 C21 C22 177.4(4)
C14 C9 C10 C11 1.5(6)
N1 C9 C10 C11 -179.9(4)
C13 C12 C11 C10 0.0(6)
Br1 C12 C11 C10 179.3(3)
C9 C10 C11 C12 -0.1(7)
